data_1512718
loop_
_publ_author_name
'Julia Torres'
'Javier Gonzalez-Platas'
'Joaquin Sanchiz'
'Jorge Castiglioni'
'Sixto Dominguez'
'Carlos Kremer'

_publ_section_title
;
 Cation effect on the crystal structure of polynuclear complexes with
 2,2'-oxydiacetate as bridging ligand
;
_journal_name_full
;
Inorganica Chimica Acta
;
_journal_page_first 196
_journal_page_last 202
_journal_volume 393
_journal_year 2012
_chemical_formula_moiety '2(C12 H12 Ca Er O15), Ca H12 O6, 3(H2 O)'
_chemical_formula_sum 'C24 H48 Ca3 Er2 O39'
_chemical_formula_weight 1415.39
_chemical_name_systematic
;
Hexaaquacalcium bis(\m~3~-oxydiacetato)calciumerbiumate trihydrate
;
_space_group_crystal_system cubic
_space_group_IT_number 228
_space_group_name_H-M_alt 'F d -3 c'
_symmetry_space_group_name_Hall '-F 4ud 2vw 3'
_symmetry_space_group_name_H-M 'F d -3 c :2'
_atom_sites_solution_hydrogens geom
_atom_sites_solution_primary direct
_atom_sites_solution_secondary difmap
_cell_angle_alpha 90.00
_cell_angle_beta 90.00
_cell_angle_gamma 90.00
_cell_formula_units_Z 16
_cell_length_a 26.4839(9)
_cell_length_b 26.4839(9)
_cell_length_c 26.4839(9)
_cell_measurement_reflns_used 1379
_cell_measurement_temperature 293(2)
_cell_measurement_theta_max 29.5455
_cell_measurement_theta_min 3.3463
_cell_volume 18575.7(11)
_computing_cell_refinement
;
CrysAlisPro, Agilent Technologies,
Version 1.171.35.15 (release 03-08-2011 CrysAlis171 .NET)
(compiled Aug  3 2011,13:03:54)
;
_computing_data_collection
;
CrysAlisPro, Agilent Technologies,
Version 1.171.35.15 (release 03-08-2011 CrysAlis171 .NET)
(compiled Aug  3 2011,13:03:54)
;
_computing_data_reduction
;
CrysAlisPro, Agilent Technologies,
Version 1.171.35.15 (release 03-08-2011 CrysAlis171 .NET)
(compiled Aug  3 2011,13:03:54)
;
_computing_molecular_graphics
;
O. V. Dolomanov, L. J. Bourhis, R. J. Gildea, J. A. K. Howard and H. Puschmann,
OLEX2: a complete structure solution, refinement and analysis program.
J. Appl. Cryst. (2009). 42, 339-341.
;
_computing_publication_material
;
O. V. Dolomanov, L. J. Bourhis, R. J. Gildea, J. A. K. Howard and H. Puschmann,
OLEX2: a complete structure solution, refinement and analysis program.
J. Appl. Cryst. (2009). 42, 339-341.
;
_computing_structure_refinement
;
SHELXL, G.M. Sheldrick, Acta Cryst.
2008). A64, 112-122
;
_computing_structure_solution 'Sir2011 (Burla et al., J. Appl. Cryst. 45, 2012)'
_diffrn_ambient_temperature 293(2)
_diffrn_detector_area_resol_mean 10.5953
_diffrn_measured_fraction_theta_full 0.996
_diffrn_measured_fraction_theta_max 0.896
_diffrn_measurement_details
;
  1 omega  -44.00   20.00   1.0000   18.0000
omega____ theta____ kappa____ phi______ frames
    -      -12.0313   19.0000  120.0000 64
;
_diffrn_measurement_device_type 'SuperNova, Dual, Cu at zero, Atlas'
_diffrn_measurement_method '\w scans'
_diffrn_orient_matrix_UB_11 0.0218269000
_diffrn_orient_matrix_UB_12 0.0093314000
_diffrn_orient_matrix_UB_13 -0.0123963000
_diffrn_orient_matrix_UB_21 0.0133665000
_diffrn_orient_matrix_UB_22 -0.0004164000
_diffrn_orient_matrix_UB_23 0.0232108000
_diffrn_orient_matrix_UB_31 0.0079070000
_diffrn_orient_matrix_UB_32 -0.0250968000
_diffrn_orient_matrix_UB_33 -0.0049777000
_diffrn_radiation_monochromator mirror
_diffrn_radiation_type 'Mo K\a'
_diffrn_radiation_wavelength 0.7107
_diffrn_reflns_av_R_equivalents 0.0276
_diffrn_reflns_av_unetI/netI 0.0196
_diffrn_reflns_limit_h_max 33
_diffrn_reflns_limit_h_min -18
_diffrn_reflns_limit_k_max 23
_diffrn_reflns_limit_k_min -26
_diffrn_reflns_limit_l_max 31
_diffrn_reflns_limit_l_min -6
_diffrn_reflns_number 6653
_diffrn_reflns_theta_full 26.31
_diffrn_reflns_theta_max 29.61
_diffrn_reflns_theta_min 3.77
_diffrn_source 'SuperNova (Mo) X-ray Source'
_exptl_absorpt_coefficient_mu 4.035
_exptl_absorpt_correction_T_max 0.750
_exptl_absorpt_correction_T_min 0.608
_exptl_absorpt_correction_type analytical
_exptl_absorpt_process_details
;
CrysAlisPro, Agilent Technologies,
Version 1.171.35.15 (release 03-08-2011 CrysAlis171 .NET)
(compiled Aug  3 2011,13:03:54)
Analytical numeric absorption correction using a multifaceted crystal
            model based on expressions derived by R.C. Clark & J.S. Reid.
(Clark, R. C. & Reid, J. S. (1995). Acta Cryst. A51, 887-897)
;
_exptl_crystal_colour colourless
_exptl_crystal_density_diffrn 2.024
_exptl_crystal_density_method 'not measured'
_exptl_crystal_description prism
_exptl_crystal_F_000 11200
_exptl_crystal_size_max 0.2311
_exptl_crystal_size_mid 0.1859
_exptl_crystal_size_min 0.1135
_refine_diff_density_max 0.733
_refine_diff_density_min -0.719
_refine_diff_density_rms 0.088
_refine_ls_extinction_method none
_refine_ls_goodness_of_fit_ref 1.092
_refine_ls_hydrogen_treatment constr
_refine_ls_matrix_type full
_refine_ls_number_parameters 57
_refine_ls_number_reflns 987
_refine_ls_number_restraints 0
_refine_ls_restrained_S_all 1.092
_refine_ls_R_factor_all 0.0536
_refine_ls_R_factor_gt 0.0266
_refine_ls_shift/su_max 0.000
_refine_ls_shift/su_mean 0.000
_refine_ls_structure_factor_coef Fsqd
_refine_ls_weighting_details 'calc w=1/[\s^2^(Fo^2^)+(0.0333P)^2^+68.8319P] where P=(Fo^2^+2Fc^2^)/3'
_refine_ls_weighting_scheme calc
_refine_ls_wR_factor_gt 0.0783
_refine_ls_wR_factor_ref 0.0897
_reflns_number_gt 576
_reflns_number_total 987
_reflns_threshold_expression >2sigma(I)
_cod_data_source_file ICA-2013-394-196-202-2.cif
_cod_data_source_block ErCaODA
_cod_database_code 1512718

loop_
_space_group_symop_id
_space_group_symop_operation_xyz
1 'x, y, z'
2 '-y, x+1/4, z+3/4'
3 '-x+1/4, -y+1/4, z'
4 'y+1/4, -x, z+3/4'
5 'x+1/4, -z, y+3/4'
6 'x, -y+1/4, -z+1/4'
7 'x+1/4, z+3/4, -y'
8 'z+1/4, y+3/4, -x'
9 '-x+1/4, y, -z+1/4'
10 '-z, y+1/4, x+3/4'
11 'z, x, y'
12 'y, z, x'
13 '-y+1/4, -z+1/4, x'
14 'z, -x+1/4, -y+1/4'
15 '-y+1/4, z, -x+1/4'
16 '-z+1/4, -x+1/4, y'
17 '-z+1/4, x, -y+1/4'
18 'y, -z+1/4, -x+1/4'
19 'y+1/4, x+3/4, -z'
20 '-y, -x, -z+1/2'
21 '-x, z+1/4, y+3/4'
22 '-x, -z, -y+1/2'
23 'z+1/4, -y, x+3/4'
24 '-z, -y, -x+1/2'
25 'x, y+1/2, z+1/2'
26 '-y, x+3/4, z+5/4'
27 '-x+1/4, -y+3/4, z+1/2'
28 'y+1/4, -x+1/2, z+5/4'
29 'x+1/4, -z+1/2, y+5/4'
30 'x, -y+3/4, -z+3/4'
31 'x+1/4, z+5/4, -y+1/2'
32 'z+1/4, y+5/4, -x+1/2'
33 '-x+1/4, y+1/2, -z+3/4'
34 '-z, y+3/4, x+5/4'
35 'z, x+1/2, y+1/2'
36 'y, z+1/2, x+1/2'
37 '-y+1/4, -z+3/4, x+1/2'
38 'z, -x+3/4, -y+3/4'
39 '-y+1/4, z+1/2, -x+3/4'
40 '-z+1/4, -x+3/4, y+1/2'
41 '-z+1/4, x+1/2, -y+3/4'
42 'y, -z+3/4, -x+3/4'
43 'y+1/4, x+5/4, -z+1/2'
44 '-y, -x+1/2, -z+1'
45 '-x, z+3/4, y+5/4'
46 '-x, -z+1/2, -y+1'
47 'z+1/4, -y+1/2, x+5/4'
48 '-z, -y+1/2, -x+1'
49 'x+1/2, y, z+1/2'
50 '-y+1/2, x+1/4, z+5/4'
51 '-x+3/4, -y+1/4, z+1/2'
52 'y+3/4, -x, z+5/4'
53 'x+3/4, -z, y+5/4'
54 'x+1/2, -y+1/4, -z+3/4'
55 'x+3/4, z+3/4, -y+1/2'
56 'z+3/4, y+3/4, -x+1/2'
57 '-x+3/4, y, -z+3/4'
58 '-z+1/2, y+1/4, x+5/4'
59 'z+1/2, x, y+1/2'
60 'y+1/2, z, x+1/2'
61 '-y+3/4, -z+1/4, x+1/2'
62 'z+1/2, -x+1/4, -y+3/4'
63 '-y+3/4, z, -x+3/4'
64 '-z+3/4, -x+1/4, y+1/2'
65 '-z+3/4, x, -y+3/4'
66 'y+1/2, -z+1/4, -x+3/4'
67 'y+3/4, x+3/4, -z+1/2'
68 '-y+1/2, -x, -z+1'
69 '-x+1/2, z+1/4, y+5/4'
70 '-x+1/2, -z, -y+1'
71 'z+3/4, -y, x+5/4'
72 '-z+1/2, -y, -x+1'
73 'x+1/2, y+1/2, z'
74 '-y+1/2, x+3/4, z+3/4'
75 '-x+3/4, -y+3/4, z'
76 'y+3/4, -x+1/2, z+3/4'
77 'x+3/4, -z+1/2, y+3/4'
78 'x+1/2, -y+3/4, -z+1/4'
79 'x+3/4, z+5/4, -y'
80 'z+3/4, y+5/4, -x'
81 '-x+3/4, y+1/2, -z+1/4'
82 '-z+1/2, y+3/4, x+3/4'
83 'z+1/2, x+1/2, y'
84 'y+1/2, z+1/2, x'
85 '-y+3/4, -z+3/4, x'
86 'z+1/2, -x+3/4, -y+1/4'
87 '-y+3/4, z+1/2, -x+1/4'
88 '-z+3/4, -x+3/4, y'
89 '-z+3/4, x+1/2, -y+1/4'
90 'y+1/2, -z+3/4, -x+1/4'
91 'y+3/4, x+5/4, -z'
92 '-y+1/2, -x+1/2, -z+1/2'
93 '-x+1/2, z+3/4, y+3/4'
94 '-x+1/2, -z+1/2, -y+1/2'
95 'z+3/4, -y+1/2, x+3/4'
96 '-z+1/2, -y+1/2, -x+1/2'
97 '-x, -y, -z'
98 'y, -x-1/4, -z-3/4'
99 'x-1/4, y-1/4, -z'
100 '-y-1/4, x, -z-3/4'
101 '-x-1/4, z, -y-3/4'
102 '-x, y-1/4, z-1/4'
103 '-x-1/4, -z-3/4, y'
104 '-z-1/4, -y-3/4, x'
105 'x-1/4, -y, z-1/4'
106 'z, -y-1/4, -x-3/4'
107 '-z, -x, -y'
108 '-y, -z, -x'
109 'y-1/4, z-1/4, -x'
110 '-z, x-1/4, y-1/4'
111 'y-1/4, -z, x-1/4'
112 'z-1/4, x-1/4, -y'
113 'z-1/4, -x, y-1/4'
114 '-y, z-1/4, x-1/4'
115 '-y-1/4, -x-3/4, z'
116 'y, x, z-1/2'
117 'x, -z-1/4, -y-3/4'
118 'x, z, y-1/2'
119 '-z-1/4, y, -x-3/4'
120 'z, y, x-1/2'
121 '-x, -y+1/2, -z+1/2'
122 'y, -x+1/4, -z-1/4'
123 'x-1/4, y+1/4, -z+1/2'
124 '-y-1/4, x+1/2, -z-1/4'
125 '-x-1/4, z+1/2, -y-1/4'
126 '-x, y+1/4, z+1/4'
127 '-x-1/4, -z-1/4, y+1/2'
128 '-z-1/4, -y-1/4, x+1/2'
129 'x-1/4, -y+1/2, z+1/4'
130 'z, -y+1/4, -x-1/4'
131 '-z, -x+1/2, -y+1/2'
132 '-y, -z+1/2, -x+1/2'
133 'y-1/4, z+1/4, -x+1/2'
134 '-z, x+1/4, y+1/4'
135 'y-1/4, -z+1/2, x+1/4'
136 'z-1/4, x+1/4, -y+1/2'
137 'z-1/4, -x+1/2, y+1/4'
138 '-y, z+1/4, x+1/4'
139 '-y-1/4, -x-1/4, z+1/2'
140 'y, x+1/2, z'
141 'x, -z+1/4, -y-1/4'
142 'x, z+1/2, y'
143 '-z-1/4, y+1/2, -x-1/4'
144 'z, y+1/2, x'
145 '-x+1/2, -y, -z+1/2'
146 'y+1/2, -x-1/4, -z-1/4'
147 'x+1/4, y-1/4, -z+1/2'
148 '-y+1/4, x, -z-1/4'
149 '-x+1/4, z, -y-1/4'
150 '-x+1/2, y-1/4, z+1/4'
151 '-x+1/4, -z-3/4, y+1/2'
152 '-z+1/4, -y-3/4, x+1/2'
153 'x+1/4, -y, z+1/4'
154 'z+1/2, -y-1/4, -x-1/4'
155 '-z+1/2, -x, -y+1/2'
156 '-y+1/2, -z, -x+1/2'
157 'y+1/4, z-1/4, -x+1/2'
158 '-z+1/2, x-1/4, y+1/4'
159 'y+1/4, -z, x+1/4'
160 'z+1/4, x-1/4, -y+1/2'
161 'z+1/4, -x, y+1/4'
162 '-y+1/2, z-1/4, x+1/4'
163 '-y+1/4, -x-3/4, z+1/2'
164 'y+1/2, x, z'
165 'x+1/2, -z-1/4, -y-1/4'
166 'x+1/2, z, y'
167 '-z+1/4, y, -x-1/4'
168 'z+1/2, y, x'
169 '-x+1/2, -y+1/2, -z'
170 'y+1/2, -x+1/4, -z-3/4'
171 'x+1/4, y+1/4, -z'
172 '-y+1/4, x+1/2, -z-3/4'
173 '-x+1/4, z+1/2, -y-3/4'
174 '-x+1/2, y+1/4, z-1/4'
175 '-x+1/4, -z-1/4, y'
176 '-z+1/4, -y-1/4, x'
177 'x+1/4, -y+1/2, z-1/4'
178 'z+1/2, -y+1/4, -x-3/4'
179 '-z+1/2, -x+1/2, -y'
180 '-y+1/2, -z+1/2, -x'
181 'y+1/4, z+1/4, -x'
182 '-z+1/2, x+1/4, y-1/4'
183 'y+1/4, -z+1/2, x-1/4'
184 'z+1/4, x+1/4, -y'
185 'z+1/4, -x+1/2, y-1/4'
186 '-y+1/2, z+1/4, x-1/4'
187 '-y+1/4, -x-1/4, z'
188 'y+1/2, x+1/2, z-1/2'
189 'x+1/2, -z+1/4, -y-3/4'
190 'x+1/2, z+1/2, y-1/2'
191 '-z+1/4, y+1/2, -x-3/4'
192 'z+1/2, y+1/2, x-1/2'

loop_
_atom_site_label
_atom_site_type_symbol
_atom_site_fract_x
_atom_site_fract_y
_atom_site_fract_z
_atom_site_U_iso_or_equiv
_atom_site_adp_type
_atom_site_occupancy
_atom_site_symmetry_multiplicity
_atom_site_calc_flag
_atom_site_refinement_flags
Er1 Er 0.2500 0.0000 0.0000 0.02090(17) Uani 1 6 d S
Ca1 Ca 0.5000 0.0000 0.0000 0.0201(4) Uani 1 6 d S
O1 O 0.31482(9) 0.06482(9) 0.0000 0.0336(9) Uani 1 2 d S
O2 O 0.33330(9) -0.02970(9) 0.00881(9) 0.0355(6) Uani 1 1 d .
O3 O 0.41570(10) -0.02051(11) 0.01459(10) 0.0413(7) Uani 1 1 d .
C1 C 0.36610(15) 0.05262(16) 0.00458(18) 0.0603(13) Uani 1 1 d .
H1A H 0.3801 0.0693 0.0340 0.072 Uiso 1 1 calc R
H1B H 0.3843 0.0644 -0.0250 0.072 Uiso 1 1 calc R
C2 C 0.37230(17) -0.00314(13) 0.00964(15) 0.0308(10) Uani 1 1 d .
Ca2 Ca 0.1250 0.1250 0.1250 0.0638(10) Uani 1 12 d S
O1W O 0.1250 0.03789(18) 0.1250 0.111(2) Uani 1 2 d S
H1W H 0.1338 0.0190 0.1005 0.166 Uiso 1 1 d R
O2W O 0.3265(5) 0.1250 0.1250 0.141(6) Uani 0.50 2 d SP
H2W H 0.3127 0.1281 0.0978 0.211 Uiso 0.50 1 d PR

loop_
_atom_site_aniso_label
_atom_site_aniso_U_11
_atom_site_aniso_U_22
_atom_site_aniso_U_33
_atom_site_aniso_U_23
_atom_site_aniso_U_13
_atom_site_aniso_U_12
Er1 0.02090(17) 0.02090(17) 0.02090(17) 0.00417(8) -0.00417(8) -0.00417(8)
Ca1 0.0201(4) 0.0201(4) 0.0201(4) -0.0020(3) -0.0020(3) -0.0020(3)
O1 0.0256(12) 0.0256(12) 0.050(2) 0.0061(11) -0.0061(11) -0.0021(14)
O2 0.0255(15) 0.0298(15) 0.0513(17) 0.0044(12) -0.0071(11) -0.0044(12)
O3 0.0269(17) 0.0468(17) 0.0503(17) 0.0093(14) -0.0021(12) 0.0008(12)
C1 0.025(2) 0.040(3) 0.116(4) 0.019(2) -0.014(2) -0.0066(19)
C2 0.026(3) 0.037(2) 0.029(2) 0.0025(15) -0.0047(15) -0.0038(16)
Ca2 0.0638(10) 0.0638(10) 0.0638(10) 0.000 0.000 0.000
O1W 0.218(7) 0.059(3) 0.054(3) 0.000 0.017(4) 0.000
O2W 0.094(10) 0.075(8) 0.253(19) 0.010(10) 0.000 0.000

loop_
_atom_type_symbol
_atom_type_description
_atom_type_scat_dispersion_real
_atom_type_scat_dispersion_imag
_atom_type_scat_source
C C 0.0033 0.0016 'International Tables Vol C Tables 4.2.6.8 and 6.1.1.4'
H H 0.0000 0.0000 'International Tables Vol C Tables 4.2.6.8 and 6.1.1.4'
Ca Ca 0.2262 0.3064 'International Tables Vol C Tables 4.2.6.8 and 6.1.1.4'
Er Er -0.2586 4.9576 'International Tables Vol C Tables 4.2.6.8 and 6.1.1.4'
O O 0.0106 0.0060 'International Tables Vol C Tables 4.2.6.8 and 6.1.1.4'

loop_
_geom_angle_atom_site_label_1
_geom_angle_atom_site_label_2
_geom_angle_atom_site_label_3
_geom_angle
_geom_angle_site_symmetry_1
_geom_angle_site_symmetry_3
O2 Er1 O2 79.21(9) 19_545 70_554
O2 Er1 O2 85.75(12) 19_545 15
O2 Er1 O2 129.51(12) 70_554 15
O2 Er1 O2 79.20(9) 19_545 23_554
O2 Er1 O2 79.21(9) 70_554 23_554
O2 Er1 O2 144.32(12) 15 23_554
O2 Er1 O2 129.52(12) 19_545 .
O2 Er1 O2 144.32(12) 70_554 .
O2 Er1 O2 79.21(9) 15 .
O2 Er1 O2 85.76(12) 23_554 .
O2 Er1 O2 144.32(12) 19_545 16
O2 Er1 O2 85.75(12) 70_554 16
O2 Er1 O2 79.21(9) 15 16
O2 Er1 O2 129.52(12) 23_554 16
O2 Er1 O2 79.20(9) . 16
O2 Er1 O1 137.12(6) 19_545 16
O2 Er1 O1 72.16(6) 70_554 16
O2 Er1 O1 137.13(6) 15 16
O2 Er1 O1 64.76(6) 23_554 16
O2 Er1 O1 72.16(6) . 16
O2 Er1 O1 64.76(6) 16 16
O2 Er1 O1 64.76(6) 19_545 .
O2 Er1 O1 137.12(6) 70_554 .
O2 Er1 O1 72.16(6) 15 .
O2 Er1 O1 72.16(6) 23_554 .
O2 Er1 O1 64.76(6) . .
O2 Er1 O1 137.12(6) 16 .
O1 Er1 O1 120.0 16 .
O2 Er1 O1 72.16(6) 19_545 15
O2 Er1 O1 64.76(6) 70_554 15
O2 Er1 O1 64.76(6) 15 15
O2 Er1 O1 137.12(6) 23_554 15
O2 Er1 O1 137.12(6) . 15
O2 Er1 O1 72.16(6) 16 15
O1 Er1 O1 120.0 16 15
O1 Er1 O1 120.0 . 15
O3 Ca1 O3 88.53(9) 97_655 156
O3 Ca1 O3 91.47(9) 97_655 60_554
O3 Ca1 O3 180.00(13) 156 60_554
O3 Ca1 O3 180.00(4) 97_655 .
O3 Ca1 O3 91.48(9) 156 .
O3 Ca1 O3 88.52(9) 60_554 .
O3 Ca1 O3 91.47(9) 97_655 83_545
O3 Ca1 O3 91.47(9) 156 83_545
O3 Ca1 O3 88.53(9) 60_554 83_545
O3 Ca1 O3 88.53(9) . 83_545
O3 Ca1 O3 88.53(9) 97_655 179
O3 Ca1 O3 88.53(9) 156 179
O3 Ca1 O3 91.47(9) 60_554 179
O3 Ca1 O3 91.47(9) . 179
O3 Ca1 O3 180.00(12) 83_545 179
C1 O1 C1 117.0(4) 19_545 .
C1 O1 Er1 121.5(2) 19_545 .
C1 O1 Er1 121.5(2) . .
C2 O2 Er1 126.0(2) . .
C2 O3 Ca1 141.4(3) . .
O1 C1 C2 110.0(3) . .
O3 C2 O2 123.8(3) . .
O3 C2 C1 118.5(3) . .
O2 C2 C1 117.7(4) . .
O1W Ca2 O1W 90.0 3 14
O1W Ca2 O1W 90.0 3 13
O1W Ca2 O1W 90.0 14 13
O1W Ca2 O1W 90.0 3 11
O1W Ca2 O1W 180.0 14 11
O1W Ca2 O1W 90.0 13 11
O1W Ca2 O1W 90.0 3 12
O1W Ca2 O1W 90.0 14 12
O1W Ca2 O1W 180.0 13 12
O1W Ca2 O1W 90.0 11 12
O1W Ca2 O1W 180.0 3 .
O1W Ca2 O1W 90.0 14 .
O1W Ca2 O1W 90.0 13 .
O1W Ca2 O1W 90.0 11 .
O1W Ca2 O1W 90.0 12 .

loop_
_geom_bond_atom_site_label_1
_geom_bond_atom_site_label_2
_geom_bond_distance
_geom_bond_site_symmetry_2
Er1 O2 2.354(2) 19_545
Er1 O2 2.354(2) 70_554
Er1 O2 2.354(2) 15
Er1 O2 2.354(2) 23_554
Er1 O2 2.354(2) .
Er1 O2 2.354(2) 16
Er1 O1 2.428(3) 16
Er1 O1 2.428(3) .
Er1 O1 2.428(3) 15
Ca1 O3 2.330(3) 97_655
Ca1 O3 2.330(3) 156
Ca1 O3 2.330(3) 60_554
Ca1 O3 2.330(3) .
Ca1 O3 2.330(3) 83_545
Ca1 O3 2.330(3) 179
O1 C1 1.401(4) 19_545
O1 C1 1.401(4) .
O2 C2 1.250(5) .
O3 C2 1.245(5) .
C1 C2 1.492(5) .
Ca2 O1W 2.307(5) 3
Ca2 O1W 2.307(5) 14
Ca2 O1W 2.307(5) 13
Ca2 O1W 2.307(5) 11
Ca2 O1W 2.307(5) 12
Ca2 O1W 2.307(5) .
